data_7055338
loop_
_publ_author_name
'Gressenbuch, Mathias'
'Lehmann, Ulrike'
'Kersting, Berthold'

_publ_section_title
;
 Synthesis and structural chemistry of bicyclic hexaaza-dithia macrocycles
 containing pendant donor groups
;
_journal_issue 7
_journal_name_full 'New J. Chem.'
_journal_page_first 5731
_journal_paper_doi 10.1039/C5NJ03197D
_journal_volume 40
_journal_year 2016
_chemical_formula_sum 'C52 H80 N6 S2'
_chemical_formula_weight 853.34
_space_group_crystal_system monoclinic
_space_group_IT_number 15
_space_group_name_Hall '-C 2yc'
_space_group_name_H-M_alt 'C 1 2/c 1'
_symmetry_space_group_name_Hall '-C 2yc'
_symmetry_space_group_name_H-M 'C 1 2/c 1'
_atom_sites_solution_hydrogens geom
_audit_creation_method SHELXL-2014/8
_audit_update_record
;
2016-01-20 deposited with the CCDC.
2016-01-25 downloaded from the CCDC.
;
_cell_angle_alpha 90
_cell_angle_beta 111.911(4)
_cell_angle_gamma 90
_cell_formula_units_Z 4
_cell_length_a 27.2998(16)
_cell_length_b 10.0280(6)
_cell_length_c 20.6463(11)
_cell_measurement_reflns_used 11139
_cell_measurement_temperature 180(2)
_cell_measurement_theta_max 28.58
_cell_measurement_theta_min 2.125
_cell_volume 5243.9(5)
_computing_cell_refinement 'STOE X-AREA'
_computing_data_collection 'STOE X-AREA'
_computing_data_reduction 'STOE X-AREA, STOE X-RED'
_computing_molecular_graphics 'ORTEP 3 (Farrugia, 1999)'
_computing_publication_material 'ORTEP 3 (Farrugia, 1999)'
_computing_structure_refinement 'SHELXL-2014/8 (Sheldrick, 2014)'
_computing_structure_solution 'SHELXS-97 (Sheldrick, 1990)'
_diffrn_ambient_temperature 180(2)
_diffrn_measured_fraction_theta_full 0.999
_diffrn_measured_fraction_theta_max 0.983
_diffrn_measurement_device_type 'STOE IPDS-2'
_diffrn_measurement_method w-scans
_diffrn_radiation_type MoK\a
_diffrn_radiation_wavelength 0.71073
_diffrn_reflns_av_R_equivalents 0.0614
_diffrn_reflns_av_unetI/netI 0.0453
_diffrn_reflns_Laue_measured_fraction_full 0.999
_diffrn_reflns_Laue_measured_fraction_max 0.983
_diffrn_reflns_limit_h_max 37
_diffrn_reflns_limit_h_min -37
_diffrn_reflns_limit_k_max 13
_diffrn_reflns_limit_k_min -12
_diffrn_reflns_limit_l_max 24
_diffrn_reflns_limit_l_min -28
_diffrn_reflns_number 24560
_diffrn_reflns_point_group_measured_fraction_full 0.999
_diffrn_reflns_point_group_measured_fraction_max 0.983
_diffrn_reflns_theta_full 25.242
_diffrn_reflns_theta_max 29.359
_diffrn_reflns_theta_min 1.608
_exptl_absorpt_coefficient_mu 0.140
_exptl_absorpt_correction_type none
_exptl_crystal_colour colorless
_exptl_crystal_density_diffrn 1.081
_exptl_crystal_density_method 'not measured'
_exptl_crystal_description block
_exptl_crystal_F_000 1864
_exptl_crystal_size_max 0.250
_exptl_crystal_size_mid 0.200
_exptl_crystal_size_min 0.100
_refine_diff_density_max 0.574
_refine_diff_density_min -0.315
_refine_diff_density_rms 0.046
_refine_ls_extinction_coef 0.0035(5)
_refine_ls_extinction_expression Fc^*^=kFc[1+0.001xFc^2^\l^3^/sin(2\q)]^-1/4^
_refine_ls_extinction_method 'SHELXL-2014/8 (Sheldrick 2014'
_refine_ls_goodness_of_fit_ref 1.085
_refine_ls_hydrogen_treatment constr
_refine_ls_matrix_type full
_refine_ls_number_parameters 339
_refine_ls_number_reflns 7084
_refine_ls_number_restraints 15
_refine_ls_restrained_S_all 1.092
_refine_ls_R_factor_all 0.0716
_refine_ls_R_factor_gt 0.0513
_refine_ls_shift/su_max 0.016
_refine_ls_shift/su_mean 0.001
_refine_ls_structure_factor_coef Fsqd
_refine_ls_weighting_details 'w=1/[\s^2^(Fo^2^)+(0.0817P)^2^+0.7143P] where P=(Fo^2^+2Fc^2^)/3'
_refine_ls_weighting_scheme calc
_refine_ls_wR_factor_gt 0.1393
_refine_ls_wR_factor_ref 0.1489
_reflns_Friedel_coverage 0.000
_reflns_number_gt 5107
_reflns_number_total 7084
_reflns_threshold_expression 'I > 2\s(I)'
_cod_data_source_file c5nj03197d2.cif
_cod_data_source_block gr8n2
_cod_depositor_comments 'Adding full bibliography for 7055338--7055343.cif.'
_cod_database_code 7055338
_shelx_shelxl_version_number 2014/8
_shelx_space_group_comment
;
The symmetry employed for this shelxl refinement is uniquely defined
by the following loop, which should always be used as a source of
symmetry information in preference to the above space-group names.
They are only intended as comments.
;
_shelx_estimated_absorpt_t_min 0.966
_shelx_estimated_absorpt_t_max 0.986

loop_
_space_group_symop_operation_xyz
'x, y, z'
'-x, y, -z+1/2'
'x+1/2, y+1/2, z'
'-x+1/2, y+1/2, -z+1/2'
'-x, -y, -z'
'x, -y, z-1/2'
'-x+1/2, -y+1/2, -z'
'x+1/2, -y+1/2, z-1/2'

loop_
_atom_site_label
_atom_site_type_symbol
_atom_site_fract_x
_atom_site_fract_y
_atom_site_fract_z
_atom_site_U_iso_or_equiv
_atom_site_adp_type
_atom_site_occupancy
_atom_site_site_symmetry_order
_atom_site_calc_flag
_atom_site_refinement_flags_posn
_atom_site_refinement_flags_adp
_atom_site_refinement_flags_occupancy
_atom_site_disorder_assembly
_atom_site_disorder_group
S1 S 0.56294(2) 0.12386(4) 0.20598(2) 0.04251(12) Uani 1 1 d . . . . .
N2 N 0.36626(6) -0.15093(19) -0.03875(8) 0.0646(4) Uani 1 1 d D . . . .
N3 N 0.68648(5) -0.00050(13) 0.41196(6) 0.0448(3) Uani 1 1 d . . . . .
C1 C 0.58089(5) -0.04423(13) 0.23237(7) 0.0386(3) Uani 1 1 d . . . . .
C2 C 0.62374(5) -0.07095(14) 0.29468(7) 0.0378(3) Uani 1 1 d . . . . .
C3 C 0.63795(5) -0.20272(14) 0.31356(7) 0.0393(3) Uani 1 1 d . . . . .
H3 H 0.6675 -0.2204 0.3552 0.047 Uiso 1 1 calc R U . . .
C4 C 0.61033(5) -0.30954(14) 0.27338(8) 0.0410(3) Uani 1 1 d . . . . .
C5 C 0.56831(6) -0.28006(15) 0.21171(8) 0.0477(4) Uani 1 1 d . . . . .
H5 H 0.5487 -0.3516 0.1838 0.057 Uiso 1 1 calc R U . . .
C6 C 0.55384(6) -0.15079(15) 0.18928(8) 0.0459(3) Uani 1 1 d . . . . .
C7 C 0.62464(6) -0.45543(15) 0.29332(8) 0.0466(3) Uani 1 1 d . . . . .
C8 C 0.66876(8) -0.46951(18) 0.36476(10) 0.0626(5) Uani 1 1 d . . . . .
H8A H 0.7007 -0.4260 0.3642 0.094 Uiso 1 1 calc R U . . .
H8B H 0.6759 -0.5643 0.3759 0.094 Uiso 1 1 calc R U . . .
H8C H 0.6580 -0.4273 0.4002 0.094 Uiso 1 1 calc R U . . .
C9 C 0.64148(9) -0.5224(2) 0.23860(11) 0.0688(5) Uani 1 1 d . . . . .
H9A H 0.6128 -0.5157 0.1927 0.103 Uiso 1 1 calc R U . . .
H9B H 0.6494 -0.6166 0.2507 0.103 Uiso 1 1 calc R U . . .
H9C H 0.6730 -0.4780 0.2372 0.103 Uiso 1 1 calc R U . . .
C10 C 0.57549(8) -0.5285(2) 0.29425(13) 0.0704(5) Uani 1 1 d . . . . .
H10A H 0.5629 -0.4848 0.3276 0.106 Uiso 1 1 calc R U . . .
H10B H 0.5845 -0.6214 0.3083 0.106 Uiso 1 1 calc R U . . .
H10C H 0.5477 -0.5258 0.2475 0.106 Uiso 1 1 calc R U . . .
C11 C 0.51008(8) -0.12629(18) 0.11872(10) 0.0642(5) Uani 1 1 d . . . . .
H11A H 0.4758 -0.1236 0.1248 0.077 Uiso 1 1 calc R U . A 1
H11B H 0.5156 -0.0382 0.1009 0.077 Uiso 1 1 calc R U . A 1
N1A N 0.50773(14) -0.2310(5) 0.06593(18) 0.0433(7) Uani 0.74 1 d D . P B 1
C12A C 0.46088(8) -0.2063(2) 0.00176(10) 0.0448(4) Uani 0.74 1 d D . P B 1
H12A H 0.4641 -0.2600 -0.0367 0.054 Uiso 0.74 1 calc R U P B 1
H12B H 0.4605 -0.1111 -0.0112 0.054 Uiso 0.74 1 calc R U P B 1
C13A C 0.40818(9) -0.2401(2) 0.00857(11) 0.0447(5) Uani 0.74 1 d D . P B 1
H13A H 0.3989 -0.3345 -0.0043 0.054 Uiso 0.74 1 calc R U P B 1
H13B H 0.4112 -0.2272 0.0574 0.054 Uiso 0.74 1 calc R U P B 1
C18A C 0.55523(14) -0.2340(4) 0.0505(2) 0.0554(8) Uani 0.74 1 d D . P B 1
H18A H 0.5864 -0.2252 0.0945 0.066 Uiso 0.74 1 calc R U P B 1
H18B H 0.5551 -0.1571 0.0203 0.066 Uiso 0.74 1 calc R U P B 1
C19A C 0.55955(15) -0.3604(4) 0.0146(2) 0.0690(10) Uani 0.74 1 d D . P B 1
H19A H 0.5550 -0.4421 0.0349 0.083 Uiso 0.74 1 calc R U P B 1
C20A C 0.5691(2) -0.3662(5) -0.0420(2) 0.1145(16) Uani 0.74 1 d . . P B 1
H20A H 0.5739 -0.2865 -0.0638 0.137 Uiso 0.74 1 calc R U P B 1
H20B H 0.5713 -0.4503 -0.0620 0.137 Uiso 0.74 1 calc R U P B 1
N1B N 0.4952(4) -0.2468(14) 0.0790(7) 0.054(3) Uani 0.26 1 d D . P B 2
C12B C 0.4393(4) -0.2525(8) 0.0324(4) 0.071(2) Uani 0.26 1 d D . P B 2
H12C H 0.4332 -0.3343 0.0036 0.086 Uiso 0.26 1 calc R U P B 2
H12D H 0.4173 -0.2586 0.0611 0.086 Uiso 0.26 1 calc R U P B 2
C13B C 0.4225(3) -0.1367(9) -0.0137(4) 0.072(2) Uani 0.26 1 d D . P B 2
H13C H 0.4342 -0.0521 0.0122 0.086 Uiso 0.26 1 calc R U P B 2
H13D H 0.4357 -0.1412 -0.0523 0.086 Uiso 0.26 1 calc R U P B 2
C18B C 0.5350(5) -0.2503(12) 0.0484(7) 0.082(6) Uani 0.26 1 d D . P B 2
H18C H 0.5701 -0.2359 0.0855 0.098 Uiso 0.26 1 calc R U P B 2
H18D H 0.5284 -0.1765 0.0143 0.098 Uiso 0.26 1 calc R U P B 2
C19B C 0.5354(4) -0.3810(12) 0.0119(6) 0.066(3) Uani 0.26 1 d D . P B 2
H19B H 0.5418 -0.4592 0.0398 0.080 Uiso 0.26 1 calc R U P B 2
C20B C 0.5280(5) -0.3976(11) -0.0531(5) 0.085(3) Uani 0.26 1 d . . P B 2
H20C H 0.5215 -0.3228 -0.0834 0.102 Uiso 0.26 1 calc R U P B 2
H20D H 0.5292 -0.4847 -0.0706 0.102 Uiso 0.26 1 calc R U P B 2
C14 C 0.32764(7) -0.1234(2) -0.00805(8) 0.0552(4) Uani 1 1 d . . . . .
H14A H 0.3195 -0.2066 0.0117 0.066 Uiso 1 1 calc R U . . .
H14B H 0.2946 -0.0910 -0.0447 0.066 Uiso 1 1 calc R U . . .
C15 C 0.34803(6) -0.01876(17) 0.04939(8) 0.0481(4) Uani 1 1 d . . . . .
H15A H 0.3835 -0.0457 0.0823 0.058 Uiso 1 1 calc R U . . .
H15B H 0.3518 0.0674 0.0283 0.058 Uiso 1 1 calc R U . . .
C16 C 0.65601(6) 0.04182(15) 0.34011(7) 0.0437(3) Uani 1 1 d . . . . .
H16A H 0.6805 0.0771 0.3191 0.052 Uiso 1 1 calc R U . . .
H16B H 0.6319 0.1150 0.3410 0.052 Uiso 1 1 calc R U . . .
C17 C 0.49854(6) 0.13502(15) 0.21276(7) 0.0437(3) Uani 1 1 d . . . . .
H17A H 0.4809 0.2178 0.1895 0.052 Uiso 1 1 calc R U . . .
H17B H 0.4766 0.0587 0.1877 0.052 Uiso 1 1 calc R U . . .
C21A C 0.3476(4) -0.2054(12) -0.1097(3) 0.0819(10) Uani 0.554(6) 1 d D . P B 1
H21A H 0.3775 -0.2422 -0.1200 0.098 Uiso 0.554(6) 1 calc R U P B 1
H21B H 0.3217 -0.2776 -0.1148 0.098 Uiso 0.554(6) 1 calc R U P B 1
C22A C 0.3227(2) -0.0949(8) -0.1578(3) 0.0819(10) Uani 0.554(6) 1 d D . P B 1
H22A H 0.3424 -0.0144 -0.1486 0.098 Uiso 0.554(6) 1 calc R U P B 1
C23A C 0.2790(2) -0.0899(11) -0.2095(3) 0.182(5) Uani 0.554(6) 1 d D . P B 1
H23A H 0.2569 -0.1663 -0.2221 0.218 Uiso 0.554(6) 1 calc R U P B 1
H23B H 0.2685 -0.0098 -0.2356 0.218 Uiso 0.554(6) 1 calc R U P B 1
C21B C 0.3410(5) -0.2195(15) -0.1050(4) 0.0819(10) Uani 0.446(6) 1 d D . P B 2
H21C H 0.3191 -0.2915 -0.0968 0.098 Uiso 0.446(6) 1 calc R U P B 2
H21D H 0.3694 -0.2636 -0.1160 0.098 Uiso 0.446(6) 1 calc R U P B 2
C22B C 0.3072(3) -0.1481(8) -0.1689(3) 0.087(2) Uani 0.446(6) 1 d D . P B 2
H22B H 0.2818 -0.1883 -0.2091 0.105 Uiso 0.446(6) 1 calc R U P B 2
C23B C 0.3191(2) -0.0084(7) -0.1601(3) 0.0819(10) Uani 0.446(6) 1 d D . P B 2
H23C H 0.3452 0.0234 -0.1180 0.098 Uiso 0.446(6) 1 calc R U P B 2
H23D H 0.3009 0.0524 -0.1965 0.098 Uiso 0.446(6) 1 calc R U P B 2
C24 C 0.72834(7) 0.09666(18) 0.44683(9) 0.0547(4) Uani 1 1 d . . . . .
H24A H 0.7423 0.0796 0.4977 0.066 Uiso 1 1 calc R U . . .
H24B H 0.7131 0.1875 0.4389 0.066 Uiso 1 1 calc R U . . .
C25 C 0.77225(8) 0.0907(3) 0.42158(14) 0.0844(7) Uani 1 1 d . . . . .
H25 H 0.7903 0.0082 0.4258 0.101 Uiso 1 1 calc R U . . .
C26 C 0.78835(11) 0.1928(4) 0.39332(16) 0.1141(12) Uani 1 1 d . . . . .
H26A H 0.7712 0.2768 0.3883 0.137 Uiso 1 1 calc R U . . .
H26B H 0.8170 0.1816 0.3782 0.137 Uiso 1 1 calc R U . . .

loop_
_atom_site_aniso_label
_atom_site_aniso_U_11
_atom_site_aniso_U_22
_atom_site_aniso_U_33
_atom_site_aniso_U_23
_atom_site_aniso_U_13
_atom_site_aniso_U_12
S1 0.0533(2) 0.03034(18) 0.04266(19) 0.00037(14) 0.01650(15) 0.00047(14)
N2 0.0565(8) 0.0806(12) 0.0478(8) -0.0102(7) 0.0091(6) 0.0158(7)
N3 0.0450(6) 0.0417(7) 0.0398(6) -0.0068(5) 0.0064(5) -0.0086(5)
C1 0.0428(7) 0.0295(6) 0.0406(7) -0.0029(5) 0.0121(5) 0.0001(5)
C2 0.0416(6) 0.0321(6) 0.0374(6) -0.0041(5) 0.0121(5) -0.0053(5)
C3 0.0405(6) 0.0338(7) 0.0380(6) -0.0012(5) 0.0083(5) -0.0024(5)
C4 0.0415(7) 0.0317(7) 0.0460(7) -0.0034(6) 0.0120(6) -0.0009(5)
C5 0.0447(7) 0.0338(7) 0.0518(8) -0.0101(6) 0.0030(6) -0.0009(5)
C6 0.0447(7) 0.0331(7) 0.0485(8) -0.0077(6) 0.0045(6) 0.0032(5)
C7 0.0496(8) 0.0321(7) 0.0511(8) -0.0001(6) 0.0108(6) 0.0011(6)
C8 0.0725(11) 0.0394(8) 0.0588(10) 0.0085(8) 0.0049(8) 0.0051(8)
C9 0.0884(13) 0.0480(10) 0.0679(12) -0.0016(9) 0.0266(10) 0.0191(9)
C10 0.0710(12) 0.0417(9) 0.0944(15) 0.0057(10) 0.0263(11) -0.0101(8)
C11 0.0641(10) 0.0406(8) 0.0594(10) -0.0144(8) -0.0099(8) 0.0132(7)
N1A 0.041(2) 0.0422(13) 0.0389(12) -0.0059(9) 0.0054(12) 0.0038(15)
C12A 0.0494(11) 0.0432(11) 0.0324(9) 0.0002(8) 0.0043(8) 0.0030(8)
C13A 0.0470(11) 0.0409(11) 0.0355(9) -0.0001(8) 0.0029(8) 0.0041(9)
C18A 0.054(2) 0.0531(19) 0.0499(17) -0.0013(12) 0.0083(16) 0.0024(14)
C19A 0.079(2) 0.069(2) 0.0590(17) 0.0055(15) 0.026(2) 0.0227(19)
C20A 0.170(5) 0.112(4) 0.071(2) 0.013(2) 0.057(3) 0.053(3)
N1B 0.036(4) 0.048(5) 0.067(6) -0.022(5) 0.006(3) 0.007(3)
C12B 0.081(6) 0.058(5) 0.067(5) -0.026(4) 0.018(5) -0.001(4)
C13B 0.083(5) 0.077(6) 0.052(4) -0.009(4) 0.020(4) 0.003(4)
C18B 0.073(10) 0.061(6) 0.067(7) 0.015(5) -0.026(7) -0.024(7)
C19B 0.077(7) 0.062(5) 0.051(4) 0.006(4) 0.014(5) 0.005(5)
C20B 0.115(8) 0.078(6) 0.059(5) 0.002(4) 0.030(5) -0.012(6)
C14 0.0540(9) 0.0621(10) 0.0382(7) -0.0015(7) 0.0041(6) 0.0064(7)
C15 0.0494(8) 0.0493(9) 0.0399(7) 0.0038(6) 0.0100(6) 0.0058(6)
C16 0.0499(8) 0.0349(7) 0.0403(7) -0.0035(6) 0.0100(6) -0.0088(6)
C17 0.0520(8) 0.0370(7) 0.0384(7) 0.0001(6) 0.0126(6) 0.0087(6)
C21A 0.0747(17) 0.125(3) 0.0412(9) -0.0024(13) 0.0160(8) 0.0272(17)
C22A 0.0747(17) 0.125(3) 0.0412(9) -0.0024(13) 0.0160(8) 0.0272(17)
C23A 0.094(4) 0.391(14) 0.056(3) 0.017(5) 0.023(3) 0.113(6)
C21B 0.0747(17) 0.125(3) 0.0412(9) -0.0024(13) 0.0160(8) 0.0272(17)
C22B 0.063(3) 0.139(7) 0.043(3) -0.022(3) 0.000(2) 0.020(3)
C23B 0.0747(17) 0.125(3) 0.0412(9) -0.0024(13) 0.0160(8) 0.0272(17)
C24 0.0496(8) 0.0516(9) 0.0519(9) -0.0126(7) 0.0063(7) -0.0135(7)
C25 0.0504(10) 0.0896(17) 0.1078(18) -0.0317(14) 0.0235(11) -0.0196(10)
C26 0.0873(17) 0.147(3) 0.124(2) -0.046(2) 0.0568(17) -0.0545(19)

loop_
_atom_type_symbol
_atom_type_description
_atom_type_scat_dispersion_real
_atom_type_scat_dispersion_imag
_atom_type_scat_source
C C 0.0033 0.0016 'International Tables Vol C Tables 4.2.6.8 and 6.1.1.4'
H H 0.0000 0.0000 'International Tables Vol C Tables 4.2.6.8 and 6.1.1.4'
N N 0.0061 0.0033 'International Tables Vol C Tables 4.2.6.8 and 6.1.1.4'
S S 0.1246 0.1234 'International Tables Vol C Tables 4.2.6.8 and 6.1.1.4'

loop_
_geom_angle_atom_site_label_1
_geom_angle_atom_site_label_2
_geom_angle_atom_site_label_3
_geom_angle
_geom_angle_site_symmetry_1
C1 S1 C17 101.42(7) .
C13B N2 C14 133.0(3) .
C13B N2 C21B 117.1(6) .
C14 N2 C21B 109.5(5) .
C14 N2 C21A 118.1(4) .
C14 N2 C13A 109.52(16) .
C21A N2 C13A 109.1(4) .
C15 N3 C16 110.60(12) 2_655
C15 N3 C24 111.03(13) 2_655
C16 N3 C24 110.34(13) .
C2 C1 C6 119.63(13) .
C2 C1 S1 120.02(10) .
C6 C1 S1 120.28(11) .
C3 C2 C1 119.19(12) .
C3 C2 C16 119.74(12) .
C1 C2 C16 121.02(12) .
C2 C3 C4 122.11(13) .
C5 C4 C3 117.41(13) .
C5 C4 C7 119.34(12) .
C3 C4 C7 123.24(13) .
C6 C5 C4 122.71(13) .
C5 C6 C1 118.82(13) .
C5 C6 C11 119.75(13) .
C1 C6 C11 121.42(14) .
C8 C7 C9 109.17(15) .
C8 C7 C4 112.29(13) .
C9 C7 C4 109.80(14) .
C8 C7 C10 108.83(16) .
C9 C7 C10 107.80(16) .
C4 C7 C10 108.84(14) .
N1B C11 C6 111.5(5) .
N1A C11 C6 112.90(19) .
C18A N1A C12A 110.7(3) .
C18A N1A C11 112.1(3) .
C12A N1A C11 108.8(3) .
N1A C12A C13A 114.1(2) .
N2 C13A C12A 108.89(17) .
N1A C18A C19A 111.7(3) .
C20A C19A C18A 124.6(5) .
C11 N1B C18B 99.9(9) .
C11 N1B C12B 114.2(9) .
C18B N1B C12B 118.6(11) .
C13B C12B N1B 113.1(9) .
N2 C13B C12B 100.9(7) .
N1B C18B C19B 112.7(11) .
C20B C19B C18B 127.0(12) .
N2 C14 C15 111.00(15) .
N3 C15 C14 112.95(14) 2_655
N3 C16 C2 112.80(12) .
C17 C17 S1 113.15(14) 2_655
C22A C21A N2 107.1(7) .
C23A C22A C21A 130.4(9) .
N2 C21B C22B 121.9(10) .
C23B C22B C21B 108.9(7) .
N3 C24 C25 112.68(15) .
C26 C25 C24 124.6(3) .

loop_
_geom_bond_atom_site_label_1
_geom_bond_atom_site_label_2
_geom_bond_distance
_geom_bond_site_symmetry_2
S1 C1 1.7829(14) .
S1 C17 1.8186(16) .
N2 C13B 1.432(9) .
N2 C14 1.445(2) .
N2 C21B 1.454(10) .
N2 C21A 1.465(7) .
N2 C13A 1.493(3) .
N3 C15 1.456(2) 2_655
N3 C16 1.4668(19) .
N3 C24 1.4694(19) .
C1 C2 1.4044(19) .
C1 C6 1.4100(19) .
C2 C3 1.391(2) .
C2 C16 1.5225(19) .
C3 C4 1.3918(19) .
C4 C5 1.391(2) .
C4 C7 1.531(2) .
C5 C6 1.384(2) .
C6 C11 1.520(2) .
C7 C8 1.523(2) .
C7 C9 1.525(3) .
C7 C10 1.535(3) .
C11 N1B 1.432(14) .
C11 N1A 1.497(5) .
N1A C18A 1.447(4) .
N1A C12A 1.479(4) .
C12A C13A 1.535(3) .
C18A C19A 1.496(5) .
C19A C20A 1.289(6) .
N1B C18B 1.446(12) .
N1B C12B 1.471(12) .
C12B C13B 1.463(10) .
C18B C19B 1.514(13) .
C19B C20B 1.291(15) .
C14 C15 1.524(2) .
C15 N3 1.456(2) 2_655
C17 C17 1.510(3) 2_655
C21A C22A 1.474(10) .
C22A C23A 1.270(7) .
C21B C22B 1.482(10) .
C22B C23B 1.434(10) .
C24 C25 1.476(3) .
C25 C26 1.331(4) .
